data_1559270
loop_
_publ_author_name
'Cao, Yihan'
'Shih, Wei-Chun'
'Bhuvanesh, Nattamai'
'Ozerov, Oleg V.'

_publ_section_title
;
 Reversible Addition of Ethylene to a Pincer-Based Boryl-Iridium Unit with
 the Formation of a Bridging Ethylidene
;
_journal_name_full 'Chemical Science'
_journal_paper_doi 10.1039/D0SC04748A
_journal_year 2020
_chemical_formula_moiety 'C27 H39.07 B Ir O P2, C27 H38.7 B Ir O P2'
_chemical_formula_sum 'C54 H77.78 B2 Ir2 O2 P4'
_chemical_formula_weight 1288.83
_space_group_crystal_system orthorhombic
_space_group_IT_number 29
_space_group_name_Hall 'P 2c -2ac'
_space_group_name_H-M_alt 'P c a 21'
_atom_sites_solution_hydrogens mixed
_atom_sites_solution_primary dual
_audit_creation_date 2018-06-06
_audit_creation_method
;
Olex2 1.2-beta
(compiled 2018.04.26 svn.r3504 for OlexSys, GUI svn.r5492)
;
_audit_update_record
;
2018-07-27 deposited with the CCDC.	2020-10-05 downloaded from the CCDC.
;
_cell_angle_alpha 90
_cell_angle_beta 90
_cell_angle_gamma 90
_cell_formula_units_Z 4
_cell_length_a 18.4602(7)
_cell_length_b 18.1913(8)
_cell_length_c 16.0356(6)
_cell_measurement_reflns_used 9806
_cell_measurement_temperature 110.0
_cell_measurement_theta_max 27.381
_cell_measurement_theta_min 2.497
_cell_volume 5385.0(4)
_computing_cell_refinement 'SAINT V8.38A (2016)'
_computing_data_reduction 'SAINT V8.38A (2016)'
_computing_molecular_graphics 'Olex2 (Dolomanov et al., 2009)'
_computing_publication_material 'Olex2 (Dolomanov et al., 2009)'
_computing_structure_refinement 'ShelXL (Sheldrick, 2015)'
_computing_structure_solution 'ShelXT (Sheldrick, 2015)'
_diffrn_ambient_temperature 110.0
_diffrn_measured_fraction_theta_full 0.999
_diffrn_measured_fraction_theta_max 0.999
_diffrn_measurement_device_type 'Bruker APEX-II CCD'
_diffrn_measurement_method '\f and \w scans'
_diffrn_radiation_type MoK\a
_diffrn_radiation_wavelength 0.71073
_diffrn_reflns_av_R_equivalents 0.0575
_diffrn_reflns_av_unetI/netI 0.0399
_diffrn_reflns_Laue_measured_fraction_full 0.999
_diffrn_reflns_Laue_measured_fraction_max 0.999
_diffrn_reflns_limit_h_max 21
_diffrn_reflns_limit_h_min -21
_diffrn_reflns_limit_k_max 21
_diffrn_reflns_limit_k_min -21
_diffrn_reflns_limit_l_max 19
_diffrn_reflns_limit_l_min -19
_diffrn_reflns_number 59403
_diffrn_reflns_point_group_measured_fraction_full 0.997
_diffrn_reflns_point_group_measured_fraction_max 0.997
_diffrn_reflns_theta_full 24.997
_diffrn_reflns_theta_max 24.997
_diffrn_reflns_theta_min 1.572
_diffrn_standards_number 0
_exptl_absorpt_coefficient_mu 5.095
_exptl_absorpt_correction_T_max 0.7456
_exptl_absorpt_correction_T_min 0.5112
_exptl_absorpt_correction_type multi-scan
_exptl_absorpt_process_details
'SADABS-2016/2 (Bruker,2016/2) was used for absorption correction. wR2(int) was 0.1181 before and 0.0515 after correction. The Ratio of minimum to maximum transmission is 0.6856. The \l/2 correction factor is Not present.'
_exptl_crystal_colour colourless
_exptl_crystal_colour_primary colourless
_exptl_crystal_density_diffrn 1.590
_exptl_crystal_description block
_exptl_crystal_F_000 2567
_exptl_crystal_size_max 0.395
_exptl_crystal_size_mid 0.299
_exptl_crystal_size_min 0.098
_refine_diff_density_max 1.165
_refine_diff_density_min -1.158
_refine_diff_density_rms 0.116
_refine_ls_abs_structure_details
;
 Flack x determined using 3846 quotients [(I+)-(I-)]/[(I+)+(I-)]
 (Parsons, Flack and Wagner, Acta Cryst. B69 (2013) 249-259).
;
_refine_ls_abs_structure_Flack 0.004(3)
_refine_ls_extinction_method none
_refine_ls_goodness_of_fit_ref 1.106
_refine_ls_hydrogen_treatment constr
_refine_ls_matrix_type full
_refine_ls_number_parameters 641
_refine_ls_number_reflns 9428
_refine_ls_number_restraints 421
_refine_ls_restrained_S_all 1.145
_refine_ls_R_factor_all 0.0388
_refine_ls_R_factor_gt 0.0339
_refine_ls_shift/su_max 0.001
_refine_ls_shift/su_mean 0.000
_refine_ls_structure_factor_coef Fsqd
_refine_ls_weighting_details 'w=1/[\s^2^(Fo^2^)+23.9640P] where P=(Fo^2^+2Fc^2^)/3'
_refine_ls_weighting_scheme calc
_refine_ls_wR_factor_gt 0.0651
_refine_ls_wR_factor_ref 0.0670
_reflns_Friedel_coverage 0.918
_reflns_Friedel_fraction_full 0.995
_reflns_Friedel_fraction_max 0.995
_reflns_number_gt 8748
_reflns_number_total 9428
_reflns_threshold_expression 'I > 2\s(I)'
_cod_data_source_file d0sc04748a2.cif
_cod_data_source_block yhc22xa
_cod_database_code 1559270
_shelx_shelxl_version_number 2018/3
_shelx_space_group_comment
;
The symmetry employed for this shelxl refinement is uniquely defined
by the following loop, which should always be used as a source of
symmetry information in preference to the above space-group names.
They are only intended as comments.
;
_olex2_refinement_description
;
1. Twinned data refinement
 Scales: 0.544(10)
 0.456(10)
2. Fixed Uiso
 At 1.2 times of:
  All C(H) groups, All C(H,H) groups
 At 1.5 times of:
  All C(H,H,H) groups
3. Restrained distances
 O2-C52 \\sim O2A-C52A
 with sigma of 0.01
 P4-C49 \\sim P4A-C49A
 with sigma of 0.01
 C50-C49 \\sim C50A-C49A \\sim C51A-C49A \\sim C51-C49
 with sigma of 0.01
 Ir1A-C26A \\sim Ir2-C53
 with sigma of 0.01
 Ir2A-P3 \\sim Ir2-P3 \\sim Ir2A-P4A \\sim Ir2-P4 \\sim Ir1A-P1 \\sim Ir1-P1
\\sim Ir1-P2 \\sim Ir1A-P2
 with sigma of 0.01
 C27A-C26A \\sim C54-C53
 with sigma of 0.01
4. Uiso/Uaniso restraints and constraints
Ir2 \\sim C34 \\sim B2: within 2A with sigma of 0.005 and sigma for terminal
atoms of 0.01
Ir1 \\sim P2 \\sim O1 \\sim C11 \\sim C12 \\sim C25: within 2A with sigma of
0.005 and sigma for terminal atoms of 0.01
C32 \\sim C33: within 2A with sigma of 0.005 and sigma for terminal atoms of
0.01
C26 \\sim C27 \\sim B1: within 2A with sigma of 0.005 and sigma for terminal
atoms of 0.01
C31 \\sim C32 \\sim C33 \\sim B2: within 2A with sigma of 0.005 and sigma for
terminal atoms of 0.01
Ir2 \\sim C52 \\sim O2 \\sim Ir2A \\sim C52A \\sim O2A \\sim C53 \\sim C54
\\sim C54A \\sim P4 \\sim P4A \\sim C49 \\sim C50 \\sim C51 \\sim C49A \\sim
C50A \\sim C51A: within 2A with sigma of 0.005 and sigma for terminal atoms of
0.01
Uanis(C26) = Uanis(C27)
Uanis(C52A) = Uanis(C52)
Uanis(O2) = Uanis(O2A)
Uanis(Ir2) = Uanis(Ir2A)
Uanis(C54) = Uanis(C54A)
Uanis(Ir1) = Uanis(Ir1A)
Uanis(C26) = Uanis(C26A)
Uanis(C27A) = Uanis(C27)
Uanis(P4) = Uanis(P4A)
5. Rigid body (RIGU) restrains
 Ir2, C34, B2
 with sigma for 1-2 distances of 0.005 and sigma for 1-3 distances of 0.005
 Ir1, P2, O1, C11, C12, C25
 with sigma for 1-2 distances of 0.005 and sigma for 1-3 distances of 0.005
 C32, C33
 with sigma for 1-2 distances of 0.005 and sigma for 1-3 distances of 0.005
 C26, C27, B1
 with sigma for 1-2 distances of 0.005 and sigma for 1-3 distances of 0.0005
 C31, C32, C33, B2
 with sigma for 1-2 distances of 0.005 and sigma for 1-3 distances of 0.005
 Ir2, C52, O2, Ir2A, C52A, O2A, C53, C54, C54A, P4, P4A, C49, C50, C51, C49A,
 C50A, C51A
 with sigma for 1-2 distances of 0.005 and sigma for 1-3 distances of 0.005
6. Others
 Sof(H53A)=Sof(Ir2A)=Sof(P4A)=Sof(C52A)=Sof(O2A)=Sof(C54A)=Sof(H54D)=Sof(H54E)=
 Sof(C49A)=Sof(H49A)=Sof(C50A)=Sof(H50D)=Sof(H50E)=Sof(H50F)=Sof(C51A)=
 Sof(H51D)=Sof(H51E)=Sof(H51F)=1-FVAR(1)
 Sof(Ir2)=Sof(P4)=Sof(C52)=Sof(O2)=Sof(C54)=Sof(H54A)=Sof(H54B)=Sof(H54C)=
 Sof(C49)=Sof(H49)=Sof(C50)=Sof(H50A)=Sof(H50B)=Sof(H50C)=Sof(C51)=Sof(H51A)=
 Sof(H51B)=Sof(H51C)=Sof(H53)=FVAR(1)
 Sof(Ir1A)=Sof(C26A)=Sof(H26A)=Sof(C27A)=Sof(H27C)=Sof(H27D)=Sof(H27E)=1-FVAR(2)
 Sof(Ir1)=Sof(C26)=Sof(H26)=Sof(C27)=Sof(H27A)=Sof(H27B)=FVAR(2)
7.a Riding coordinates:
 C51(H51A,H51B,H51C), C51A(H51D,H51E,H51F), C27A(H27C,H27D,H27E)
7.b Ternary CH refined with riding coordinates:
 C13(H13), C16(H16), C19(H19), C22(H22), C26(H26), C49(H49), C40(H40),
 C43(H43), C53(H53), C53(H53A), C49A(H49A), C26A(H26A)
7.c Secondary CH2 refined with riding coordinates:
 C27(H27A,H27B), C54A(H54D,H54E)
7.d Me refined with riding coordinates:
 C54(H54A,H54B,H54C)
7.e Aromatic/amide H refined with riding coordinates:
 C2(H2), C3(H3), C4(H4), C5(H5), C8(H8), C9(H9), C10(H10), C11(H11), C29(H29),
 C30(H30), C31(H31), C32(H32), C35(H35), C36(H36), C37(H37), C38(H38)
7.f Idealised Me refined as rotating group:
 C14(H14A,H14B,H14C), C15(H15A,H15B,H15C), C17(H17A,H17B,H17C), C18(H18A,H18B,
 H18C), C20(H20A,H20B,H20C), C21(H21A,H21B,H21C), C23(H23A,H23B,H23C), C24(H24A,
 H24B,H24C), C50(H50A,H50B,H50C), C41(H41A,H41B,H41C), C42(H42A,H42B,H42C),
 C44(H44A,H44B,H44C), C45(H45A,H45B,H45C), C47(H47A,H47B,H47C), C48(H48A,H48B,
 H48C), C50A(H50D,H50E,H50F)
;
_olex2_submission_special_instructions 'No special instructions were received'

loop_
_space_group_symop_operation_xyz
'x, y, z'
'-x, -y, z+1/2'
'x+1/2, -y, z'
'-x+1/2, y, z+1/2'

loop_
_atom_site_label
_atom_site_type_symbol
_atom_site_fract_x
_atom_site_fract_y
_atom_site_fract_z
_atom_site_U_iso_or_equiv
_atom_site_adp_type
_atom_site_occupancy
_atom_site_site_symmetry_order
_atom_site_calc_flag
_atom_site_refinement_flags_posn
_atom_site_refinement_flags_adp
_atom_site_refinement_flags_occupancy
_atom_site_disorder_assembly
_atom_site_disorder_group
Ir1 Ir 0.65912(2) 0.66697(4) 0.55228(4) 0.01777(17) Uani 0.927(2) 1 d D U P A 1
P1 P 0.77662(14) 0.68383(14) 0.50721(18) 0.0198(6) Uani 1 1 d D . . . .
P2 P 0.57617(15) 0.58022(16) 0.6000(2) 0.0280(7) Uani 1 1 d D U . . .
O1 O 0.5640(4) 0.7686(4) 0.4487(7) 0.047(2) Uani 1 1 d . U . . .
C1 C 0.8376(6) 0.6801(6) 0.5964(6) 0.021(2) Uani 1 1 d . . . . .
C2 C 0.9070(6) 0.7080(6) 0.5973(7) 0.028(3) Uani 1 1 d . . . . .
H2 H 0.924847 0.734034 0.550278 0.033 Uiso 1 1 calc R . . . .
C3 C 0.9510(6) 0.6983(6) 0.6667(7) 0.028(3) Uani 1 1 d . . . . .
H3 H 0.999646 0.715193 0.666318 0.034 Uiso 1 1 calc R . . . .
C4 C 0.9234(6) 0.6641(6) 0.7353(8) 0.034(3) Uani 1 1 d . . . . .
H4 H 0.952673 0.658755 0.783631 0.041 Uiso 1 1 calc R . . . .
C5 C 0.8531(6) 0.6371(6) 0.7355(7) 0.030(3) Uani 1 1 d . . . . .
H5 H 0.835273 0.613400 0.784159 0.037 Uiso 1 1 calc R . . . .
C6 C 0.8071(5) 0.6438(6) 0.6652(7) 0.021(2) Uani 1 1 d . . . . .
C7 C 0.6947(6) 0.5409(6) 0.6932(6) 0.022(2) Uani 1 1 d . . . . .
C8 C 0.7339(6) 0.4926(6) 0.7434(7) 0.032(3) Uani 1 1 d . . . . .
H8 H 0.782104 0.505198 0.758653 0.038 Uiso 1 1 calc R . . . .
C9 C 0.7049(7) 0.4268(7) 0.7721(8) 0.037(3) Uani 1 1 d . . . . .
H9 H 0.732869 0.395308 0.806690 0.044 Uiso 1 1 calc R . . . .
C10 C 0.6360(7) 0.4076(6) 0.7502(8) 0.041(3) Uani 1 1 d . . . . .
H10 H 0.616249 0.362452 0.769278 0.049 Uiso 1 1 calc R . . . .
C11 C 0.5947(6) 0.4536(6) 0.7001(8) 0.033(2) Uani 1 1 d . U . . .
H11 H 0.546741 0.440446 0.684714 0.039 Uiso 1 1 calc R . . . .
C12 C 0.6251(6) 0.5195(6) 0.6729(7) 0.028(2) Uani 1 1 d . U . . .
C13 C 0.7995(5) 0.7682(5) 0.4487(8) 0.024(2) Uani 1 1 d . . . . .
H13 H 0.852212 0.765876 0.434467 0.029 Uiso 1 1 calc R . . . .
C14 C 0.7573(6) 0.7725(6) 0.3670(7) 0.028(3) Uani 1 1 d . . . . .
H14A H 0.764684 0.727195 0.335095 0.042 Uiso 1 1 calc GR . . . .
H14B H 0.774412 0.814609 0.334397 0.042 Uiso 1 1 calc GR . . . .
H14C H 0.705568 0.778509 0.379136 0.042 Uiso 1 1 calc GR . . . .
C15 C 0.7869(7) 0.8388(6) 0.5015(8) 0.038(3) Uani 1 1 d . . . . .
H15A H 0.736019 0.841342 0.518526 0.057 Uiso 1 1 calc GR . . . .
H15B H 0.799003 0.882216 0.468004 0.057 Uiso 1 1 calc GR . . . .
H15C H 0.817867 0.837433 0.551113 0.057 Uiso 1 1 calc GR . . . .
C16 C 0.8113(6) 0.6095(5) 0.4378(8) 0.024(3) Uani 1 1 d . . . . .
H16 H 0.776579 0.605538 0.390088 0.029 Uiso 1 1 calc R . . . .
C17 C 0.8852(6) 0.6244(6) 0.4006(7) 0.030(3) Uani 1 1 d . . . . .
H17A H 0.884482 0.671581 0.371203 0.045 Uiso 1 1 calc GR . . . .
H17B H 0.897613 0.585064 0.361285 0.045 Uiso 1 1 calc GR . . . .
H17C H 0.921457 0.626039 0.445223 0.045 Uiso 1 1 calc GR . . . .
C18 C 0.8101(6) 0.5349(6) 0.4830(8) 0.034(3) Uani 1 1 d . . . . .
H18A H 0.845184 0.535673 0.528935 0.050 Uiso 1 1 calc GR . . . .
H18B H 0.822980 0.495813 0.443719 0.050 Uiso 1 1 calc GR . . . .
H18C H 0.761517 0.525833 0.505311 0.050 Uiso 1 1 calc GR . . . .
C19 C 0.5378(7) 0.5193(7) 0.5195(8) 0.041(3) Uani 1 1 d . . . . .
H19 H 0.501486 0.486946 0.547757 0.049 Uiso 1 1 calc R . . . .
C20 C 0.5926(8) 0.4696(7) 0.4794(9) 0.054(4) Uani 1 1 d . . . . .
H20A H 0.625116 0.498847 0.444190 0.081 Uiso 1 1 calc GR . . . .
H20B H 0.567689 0.432950 0.445021 0.081 Uiso 1 1 calc GR . . . .
H20C H 0.620862 0.444713 0.522704 0.081 Uiso 1 1 calc GR . . . .
C21 C 0.4963(7) 0.5653(7) 0.4548(10) 0.054(4) Uani 1 1 d . . . . .
H21A H 0.457352 0.592547 0.482656 0.081 Uiso 1 1 calc GR . . . .
H21B H 0.475428 0.532784 0.412440 0.081 Uiso 1 1 calc GR . . . .
H21C H 0.529576 0.600079 0.428123 0.081 Uiso 1 1 calc GR . . . .
C22 C 0.4979(6) 0.6143(7) 0.6637(9) 0.042(3) Uani 1 1 d . . . . .
H22 H 0.517632 0.618390 0.721639 0.050 Uiso 1 1 calc R . . . .
C23 C 0.4352(7) 0.5605(8) 0.6714(10) 0.056(4) Uani 1 1 d . . . . .
H23A H 0.412797 0.553393 0.616631 0.084 Uiso 1 1 calc GR . . . .
H23B H 0.399186 0.580151 0.710402 0.084 Uiso 1 1 calc GR . . . .
H23C H 0.453243 0.513261 0.692257 0.084 Uiso 1 1 calc GR . . . .
C24 C 0.4757(7) 0.6914(7) 0.6415(9) 0.045(3) Uani 1 1 d . . . . .
H24A H 0.517623 0.724159 0.646428 0.068 Uiso 1 1 calc GR . . . .
H24B H 0.437437 0.707813 0.679515 0.068 Uiso 1 1 calc GR . . . .
H24C H 0.457629 0.692388 0.584052 0.068 Uiso 1 1 calc GR . . . .
C25 C 0.6006(6) 0.7286(6) 0.4867(7) 0.027(2) Uani 1 1 d . U . . .
C26 C 0.6712(6) 0.6850(6) 0.6869(7) 0.0224(17) Uani 0.927(2) 1 d . U P A 1
H26 H 0.628902 0.674599 0.723991 0.027 Uiso 0.927(2) 1 calc R . P A 1
C27 C 0.6778(10) 0.7556(8) 0.6519(8) 0.0224(17) Uani 0.927(2) 1 d . U P A 1
H27A H 0.726445 0.778561 0.653655 0.027 Uiso 0.927(2) 1 calc R . P A 1
H27B H 0.637607 0.790415 0.662212 0.027 Uiso 0.927(2) 1 calc R . P A 1
B1 B 0.7240(6) 0.6209(6) 0.6658(7) 0.021(2) Uani 1 1 d . U . . .
Ir2 Ir 0.64675(5) 0.14700(9) 0.45443(9) 0.0181(3) Uani 0.702(4) 1 d D U P B 1
P4 P 0.5602(9) 0.0658(8) 0.4028(9) 0.0341(14) Uani 0.702(4) 1 d D U P B 1
C52 C 0.5913(8) 0.2336(8) 0.4693(9) 0.0235(16) Uani 0.702(4) 1 d D U P B 1
O2 O 0.5578(6) 0.2861(6) 0.4784(8) 0.036(2) Uani 0.702(4) 1 d D U P B 1
C54 C 0.6754(10) 0.2569(10) 0.3016(11) 0.027(3) Uani 0.702(4) 1 d D U P B 1
H54A H 0.631087 0.285900 0.294519 0.041 Uiso 0.702(4) 1 calc R . P B 1
H54B H 0.701356 0.273878 0.351352 0.041 Uiso 0.702(4) 1 calc R . P B 1
H54C H 0.706410 0.263012 0.252489 0.041 Uiso 0.702(4) 1 calc R . P B 1
C49 C 0.5289(7) 0.0026(10) 0.4847(12) 0.038(2) Uani 0.702(4) 1 d D U P B 1
H49 H 0.492076 -0.030723 0.458906 0.045 Uiso 0.702(4) 1 calc R . P B 1
C50 C 0.4923(10) 0.0413(11) 0.5583(15) 0.050(4) Uani 0.702(4) 1 d D U P B 1
H50A H 0.529065 0.065908 0.592325 0.074 Uiso 0.702(4) 1 calc GR . P B 1
H50B H 0.466538 0.004973 0.592337 0.074 Uiso 0.702(4) 1 calc GR . P B 1
H50C H 0.457738 0.077767 0.537222 0.074 Uiso 0.702(4) 1 calc GR . P B 1
C51 C 0.5903(9) -0.0457(12) 0.5171(15) 0.041(4) Uani 0.702(4) 1 d D U P B 1
H51A H 0.614847 -0.067270 0.470311 0.061 Uiso 0.702(4) 1 d R . P B 1
H51B H 0.570417 -0.083850 0.551491 0.061 Uiso 0.702(4) 1 d R . P B 1
H51C H 0.623997 -0.017000 0.549051 0.061 Uiso 0.702(4) 1 d R . P B 1
P3 P 0.76438(13) 0.17972(14) 0.48727(18) 0.0205(6) Uani 1 1 d D . . . .
C28 C 0.8224(5) 0.1730(6) 0.3970(6) 0.019(2) Uani 1 1 d . . . . .
C29 C 0.8928(5) 0.2028(6) 0.3937(7) 0.026(2) Uani 1 1 d . . . . .
H29 H 0.912075 0.227789 0.440715 0.031 Uiso 1 1 calc R . . . .
C30 C 0.9339(6) 0.1956(6) 0.3223(7) 0.028(3) Uani 1 1 d . . . . .
H30 H 0.980841 0.216883 0.319839 0.034 Uiso 1 1 calc R . . . .
C31 C 0.9071(5) 0.1577(6) 0.2543(7) 0.023(2) Uani 1 1 d . U . . .
H31 H 0.936137 0.151219 0.206009 0.028 Uiso 1 1 calc R . . . .
C32 C 0.8374(5) 0.1292(6) 0.2572(7) 0.0235(19) Uani 1 1 d . U . . .
H32 H 0.818967 0.104533 0.209492 0.028 Uiso 1 1 calc R . . . .
C33 C 0.7931(6) 0.1356(6) 0.3280(7) 0.023(2) Uani 1 1 d . U . . .
C34 C 0.6783(6) 0.0352(5) 0.2992(7) 0.023(2) Uani 1 1 d . U . . .
C35 C 0.7176(6) -0.0146(6) 0.2494(7) 0.027(3) Uani 1 1 d . . . . .
H35 H 0.765157 -0.002231 0.231670 0.032 Uiso 1 1 calc R . . . .
C36 C 0.6881(7) -0.0811(6) 0.2260(7) 0.033(3) Uani 1 1 d . . . . .
H36 H 0.716236 -0.113831 0.193096 0.039 Uiso 1 1 calc R . . . .
C37 C 0.6188(7) -0.1018(6) 0.2489(8) 0.038(3) Uani 1 1 d . . . . .
H37 H 0.598673 -0.146829 0.230031 0.046 Uiso 1 1 calc R . . . .
C38 C 0.5796(7) -0.0554(7) 0.2999(8) 0.038(3) Uani 1 1 d . . . . .
H38 H 0.532224 -0.069225 0.316971 0.045 Uiso 1 1 calc R . . . .
C39 C 0.6083(6) 0.0114(5) 0.3268(7) 0.026(3) Uani 1 1 d . . . . .
C40 C 0.7823(6) 0.2689(5) 0.5372(7) 0.024(2) Uani 1 1 d . . . . .
H40 H 0.833920 0.268968 0.556068 0.028 Uiso 1 1 calc R . . . .
C41 C 0.7346(8) 0.2764(7) 0.6141(8) 0.050(4) Uani 1 1 d . . . . .
H41A H 0.683538 0.274020 0.597638 0.076 Uiso 1 1 calc GR . . . .
H41B H 0.744236 0.323729 0.641195 0.076 Uiso 1 1 calc GR . . . .
H41C H 0.745317 0.236396 0.653136 0.076 Uiso 1 1 calc GR . . . .
C42 C 0.7718(7) 0.3338(6) 0.4803(8) 0.040(3) Uani 1 1 d . . . . .
H42A H 0.802947 0.328521 0.431200 0.060 Uiso 1 1 calc GR . . . .
H42B H 0.784448 0.379074 0.510050 0.060 Uiso 1 1 calc GR . . . .
H42C H 0.720995 0.336164 0.462570 0.060 Uiso 1 1 calc GR . . . .
C43 C 0.8031(5) 0.1127(5) 0.5617(9) 0.028(3) Uani 1 1 d . . . . .
H43 H 0.770096 0.111277 0.611120 0.033 Uiso 1 1 calc R . . . .
C44 C 0.8783(7) 0.1309(7) 0.5941(9) 0.042(3) Uani 1 1 d . . . . .
H44A H 0.912632 0.131743 0.547480 0.063 Uiso 1 1 calc GR . . . .
H44B H 0.893322 0.093473 0.634548 0.063 Uiso 1 1 calc GR . . . .
H44C H 0.877546 0.179171 0.621192 0.063 Uiso 1 1 calc GR . . . .
C45 C 0.8046(7) 0.0351(7) 0.5249(10) 0.057(5) Uani 1 1 d . . . . .
H45A H 0.756378 0.022418 0.503807 0.086 Uiso 1 1 calc GR . . . .
H45B H 0.818757 -0.000104 0.568229 0.086 Uiso 1 1 calc GR . . . .
H45C H 0.839685 0.033187 0.479049 0.086 Uiso 1 1 calc GR . . . .
C46 C 0.4709(8) 0.0966(8) 0.3724(11) 0.059(4) Uani 1 1 d . . . . .
C47 C 0.4719(7) 0.1648(9) 0.3192(9) 0.064(5) Uani 1 1 d . . . . .
H47A H 0.497996 0.203924 0.348459 0.096 Uiso 1 1 calc GR . . . .
H47B H 0.422077 0.180642 0.308162 0.096 Uiso 1 1 calc GR . . . .
H47C H 0.496270 0.154087 0.266243 0.096 Uiso 1 1 calc GR . . . .
C48 C 0.4233(7) 0.0418(9) 0.3291(11) 0.065(5) Uani 1 1 d . . . . .
H48A H 0.440652 0.034268 0.272014 0.098 Uiso 1 1 calc GR . . . .
H48B H 0.373435 0.060185 0.327760 0.098 Uiso 1 1 calc GR . . . .
H48C H 0.424730 -0.005018 0.359408 0.098 Uiso 1 1 calc GR . . . .
C53 C 0.6564(6) 0.1783(6) 0.3114(7) 0.0255(19) Uani 1 1 d D U . . .
H53 H 0.612384 0.164199 0.278742 0.031 Uiso 0.702(4) 1 calc R . P B 1
H53A H 0.611102 0.165478 0.280424 0.031 Uiso 0.298(4) 1 calc R . P B 2
B2 B 0.7086(7) 0.1141(7) 0.3241(8) 0.023(2) Uani 1 1 d . U . . .
Ir2A Ir 0.65040(16) 0.1643(2) 0.43105(18) 0.0181(3) Uani 0.298(4) 1 d D U P B 2
P4A P 0.568(2) 0.069(2) 0.414(2) 0.0341(14) Uani 0.298(4) 1 d D U P B 2
C52A C 0.591(2) 0.2249(18) 0.502(2) 0.0235(16) Uani 0.298(4) 1 d D U P B 2
O2A O 0.5582(14) 0.2712(14) 0.5324(19) 0.036(2) Uani 0.298(4) 1 d D U P B 2
C54A C 0.663(3) 0.249(3) 0.330(3) 0.027(3) Uani 0.298(4) 1 d . U P B 2
H54D H 0.621129 0.281280 0.318127 0.033 Uiso 0.298(4) 1 calc R . P B 2
H54E H 0.711017 0.271806 0.322623 0.033 Uiso 0.298(4) 1 calc R . P B 2
C49A C 0.5501(19) -0.007(2) 0.488(3) 0.037(3) Uani 0.298(4) 1 d D U P B 2
H49A H 0.517968 -0.043279 0.458108 0.045 Uiso 0.298(4) 1 calc R . P B 2
C50A C 0.510(2) 0.018(3) 0.566(3) 0.044(5) Uani 0.298(4) 1 d D U P B 2
H50D H 0.460224 0.031944 0.551239 0.066 Uiso 0.298(4) 1 calc GR . P B 2
H50E H 0.534985 0.059590 0.590850 0.066 Uiso 0.298(4) 1 calc GR . P B 2
H50F H 0.508166 -0.022945 0.606343 0.066 Uiso 0.298(4) 1 calc GR . P B 2
C51A C 0.617(2) -0.050(3) 0.518(4) 0.037(5) Uani 0.298(4) 1 d D U P B 2
H51D H 0.633463 -0.079184 0.471706 0.056 Uiso 0.298(4) 1 d R . P B 2
H51E H 0.607193 -0.081534 0.564626 0.056 Uiso 0.298(4) 1 d R . P B 2
H51F H 0.652763 -0.014583 0.532456 0.056 Uiso 0.298(4) 1 d R . P B 2
Ir1A Ir 0.6584(3) 0.6384(5) 0.5246(6) 0.01777(17) Uani 0.073(2) 1 d D . P A 2
C26A C 0.651(9) 0.671(8) 0.667(3) 0.0224(17) Uani 0.073(2) 1 d D . P A 2
H26A H 0.608451 0.654538 0.700627 0.027 Uiso 0.073(2) 1 calc R . P A 2
C27A C 0.673(13) 0.750(8) 0.670(12) 0.0224(17) Uani 0.073(2) 1 d D . P A 2
H27C H 0.719402 0.756034 0.645354 0.034 Uiso 0.073(2) 1 d R . P A 2
H27D H 0.668793 0.780084 0.718974 0.034 Uiso 0.073(2) 1 d R . P A 2
H27E H 0.635742 0.763524 0.630924 0.034 Uiso 0.073(2) 1 d R . P A 2

loop_
_atom_site_aniso_label
_atom_site_aniso_U_11
_atom_site_aniso_U_22
_atom_site_aniso_U_33
_atom_site_aniso_U_23
_atom_site_aniso_U_13
_atom_site_aniso_U_12
Ir1 0.01711(17) 0.0193(3) 0.0169(3) -0.0002(3) -0.0034(2) 0.00302(18)
P1 0.0186(13) 0.0215(14) 0.0194(15) -0.0007(12) -0.0035(11) 0.0047(11)
P2 0.0197(14) 0.0322(16) 0.0320(17) 0.0095(13) 0.0015(12) 0.0022(12)
O1 0.033(4) 0.051(5) 0.058(5) 0.017(5) -0.011(5) 0.008(3)
C1 0.025(6) 0.024(6) 0.015(5) -0.007(4) -0.006(4) 0.004(5)
C2 0.030(6) 0.029(6) 0.025(6) -0.002(5) -0.004(5) 0.006(5)
C3 0.024(6) 0.035(6) 0.026(6) -0.003(5) -0.012(5) 0.002(5)
C4 0.035(7) 0.041(7) 0.026(7) -0.009(5) -0.012(5) 0.019(6)
C5 0.041(7) 0.030(6) 0.020(6) -0.002(5) -0.004(5) 0.010(5)
C6 0.023(5) 0.024(6) 0.016(6) -0.005(5) 0.002(4) 0.009(5)
C7 0.029(6) 0.031(6) 0.007(5) 0.000(4) 0.005(4) 0.011(5)
C8 0.031(6) 0.034(6) 0.031(7) 0.004(5) 0.004(5) 0.009(5)
C9 0.050(8) 0.035(7) 0.026(7) 0.007(5) 0.002(6) 0.020(6)
C10 0.060(9) 0.025(6) 0.037(8) 0.012(5) 0.016(7) -0.004(6)
C11 0.028(5) 0.037(5) 0.033(6) 0.007(5) 0.011(4) 0.005(4)
C12 0.022(4) 0.030(4) 0.031(5) 0.006(4) 0.010(4) 0.007(4)
C13 0.028(5) 0.021(5) 0.023(6) 0.008(5) 0.006(5) 0.004(4)
C14 0.038(6) 0.022(6) 0.024(6) 0.009(5) 0.008(5) 0.009(5)
C15 0.049(7) 0.025(6) 0.040(8) 0.004(5) 0.002(6) 0.004(5)
C16 0.028(5) 0.016(5) 0.028(7) 0.001(5) -0.008(5) 0.004(4)
C17 0.033(7) 0.032(7) 0.024(7) -0.008(5) -0.002(5) 0.013(5)
C18 0.037(7) 0.024(6) 0.040(8) -0.010(5) -0.006(5) 0.014(5)
C19 0.038(7) 0.038(7) 0.046(8) 0.006(6) -0.004(6) -0.017(6)
C20 0.079(10) 0.038(7) 0.045(9) -0.011(6) -0.004(7) -0.024(7)
C21 0.058(8) 0.056(8) 0.048(8) 0.005(8) -0.024(8) -0.018(7)
C22 0.028(7) 0.041(7) 0.056(9) -0.008(6) 0.011(6) 0.004(6)
C23 0.034(8) 0.065(10) 0.068(11) -0.002(8) 0.019(7) -0.019(7)
C24 0.038(7) 0.048(8) 0.049(9) 0.001(6) 0.011(6) 0.009(6)
C25 0.019(4) 0.034(5) 0.029(5) -0.001(4) -0.002(4) -0.005(4)
C26 0.027(4) 0.023(3) 0.017(4) -0.006(3) -0.006(3) 0.005(3)
C27 0.027(4) 0.023(3) 0.017(4) -0.006(3) -0.006(3) 0.005(3)
B1 0.025(5) 0.026(4) 0.013(5) 0.000(4) -0.008(4) 0.007(4)
Ir2 0.0137(2) 0.0245(6) 0.0159(7) -0.0043(5) 0.0044(4) -0.0044(3)
P4 0.016(4) 0.042(2) 0.045(4) -0.026(2) -0.010(3) -0.0032(17)
C52 0.017(3) 0.029(3) 0.024(3) -0.002(3) 0.004(3) -0.006(3)
O2 0.030(4) 0.034(4) 0.045(5) -0.005(4) 0.009(5) 0.000(4)
C54 0.022(5) 0.030(5) 0.029(6) -0.002(5) 0.002(5) 0.004(4)
C49 0.016(5) 0.049(4) 0.049(5) -0.025(4) -0.004(5) -0.010(4)
C50 0.027(8) 0.065(8) 0.057(8) -0.028(8) 0.006(7) -0.006(6)
C51 0.022(8) 0.051(7) 0.049(8) -0.012(6) 0.001(8) -0.011(7)
P3 0.0162(13) 0.0170(13) 0.0283(16) -0.0026(11) -0.0009(11) -0.0042(10)
C28 0.020(5) 0.022(5) 0.016(5) -0.002(4) -0.002(4) 0.010(4)
C29 0.021(6) 0.025(6) 0.031(7) 0.001(5) -0.005(5) -0.005(5)
C30 0.017(5) 0.029(6) 0.038(7) 0.005(5) -0.004(5) -0.001(4)
C31 0.020(4) 0.030(5) 0.019(5) 0.003(4) -0.003(4) 0.006(4)
C32 0.023(4) 0.026(4) 0.021(4) 0.001(4) -0.010(3) 0.003(4)
C33 0.026(4) 0.022(4) 0.022(4) 0.002(4) -0.009(4) 0.006(4)
C34 0.031(5) 0.022(5) 0.016(5) -0.001(4) -0.012(4) 0.004(4)
C35 0.034(6) 0.026(6) 0.020(6) -0.009(5) -0.006(5) 0.004(5)
C36 0.053(8) 0.024(6) 0.021(6) -0.008(5) -0.005(6) 0.011(5)
C37 0.050(8) 0.024(6) 0.039(8) -0.013(5) -0.009(6) -0.003(6)
C38 0.044(7) 0.038(7) 0.031(8) -0.007(6) 0.001(6) -0.008(6)
C39 0.039(7) 0.020(6) 0.020(6) -0.002(4) -0.010(5) -0.004(5)
C40 0.034(5) 0.020(5) 0.017(7) 0.002(4) -0.004(5) -0.010(4)
C41 0.080(10) 0.045(8) 0.026(7) -0.015(6) 0.010(7) -0.027(7)
C42 0.056(8) 0.018(6) 0.046(8) 0.000(5) 0.000(6) -0.002(5)
C43 0.022(5) 0.027(5) 0.034(8) 0.009(6) -0.003(5) -0.002(4)
C44 0.037(7) 0.047(8) 0.042(8) 0.020(6) -0.013(6) 0.001(6)
C45 0.038(7) 0.027(7) 0.107(16) 0.009(7) 0.002(8) 0.001(6)
C46 0.047(9) 0.045(9) 0.085(12) 0.001(8) -0.023(8) -0.010(7)
C47 0.023(7) 0.123(15) 0.046(9) 0.026(9) -0.005(6) -0.010(8)
C48 0.024(7) 0.093(13) 0.078(13) -0.040(10) -0.010(7) -0.004(7)
C53 0.019(4) 0.029(4) 0.028(4) -0.005(4) -0.003(4) 0.001(4)
B2 0.028(4) 0.025(5) 0.016(5) -0.001(4) -0.006(4) 0.000(4)
Ir2A 0.0137(2) 0.0245(6) 0.0159(7) -0.0043(5) 0.0044(4) -0.0044(3)
P4A 0.016(4) 0.042(2) 0.045(4) -0.026(2) -0.010(3) -0.0032(17)
C52A 0.017(3) 0.029(3) 0.024(3) -0.002(3) 0.004(3) -0.006(3)
O2A 0.030(4) 0.034(4) 0.045(5) -0.005(4) 0.009(5) 0.000(4)
C54A 0.022(5) 0.030(5) 0.029(6) -0.002(5) 0.002(5) 0.004(4)
C49A 0.017(5) 0.046(4) 0.048(5) -0.024(4) -0.006(5) -0.007(4)
C50A 0.025(9) 0.054(9) 0.053(9) -0.020(9) 0.001(8) -0.005(8)
C51A 0.016(9) 0.046(8) 0.049(9) -0.018(8) -0.004(9) -0.012(8)
Ir1A 0.01711(17) 0.0193(3) 0.0169(3) -0.0002(3) -0.0034(2) 0.00302(18)
C26A 0.027(4) 0.023(3) 0.017(4) -0.006(3) -0.006(3) 0.005(3)
C27A 0.027(4) 0.023(3) 0.017(4) -0.006(3) -0.006(3) 0.005(3)

loop_
_atom_type_symbol
_atom_type_description
_atom_type_scat_dispersion_real
_atom_type_scat_dispersion_imag
_atom_type_scat_source
C C 0.0033 0.0016 'International Tables Vol C Tables 4.2.6.8 and 6.1.1.4'
H H 0.0000 0.0000 'International Tables Vol C Tables 4.2.6.8 and 6.1.1.4'
B B 0.0013 0.0007 'International Tables Vol C Tables 4.2.6.8 and 6.1.1.4'
Ir Ir -1.4442 7.9887 'International Tables Vol C Tables 4.2.6.8 and 6.1.1.4'
O O 0.0106 0.0060 'International Tables Vol C Tables 4.2.6.8 and 6.1.1.4'
P P 0.1023 0.0942 'International Tables Vol C Tables 4.2.6.8 and 6.1.1.4'

loop_
_geom_angle_atom_site_label_1
_geom_angle_atom_site_label_2
_geom_angle_atom_site_label_3
_geom_angle
_geom_angle_site_symmetry_1
_geom_angle_site_symmetry_3
_geom_angle_publ_flag
P1 Ir1 P2 144.24(10) . . ?
P1 Ir1 B1 79.0(3) . . ?
P2 Ir1 B1 80.7(3) . . ?
C25 Ir1 P1 106.6(3) . . ?
C25 Ir1 P2 102.1(3) . . ?
C25 Ir1 C26 121.4(5) . . ?
C25 Ir1 C27 93.3(5) . . ?
C25 Ir1 B1 161.0(4) . . ?
C26 Ir1 P1 101.1(3) . . ?
C26 Ir1 P2 81.1(3) . . ?
C26 Ir1 C27 36.4(4) . . ?
C26 Ir1 B1 40.0(4) . . ?
C27 Ir1 P1 89.0(4) . . ?
C27 Ir1 P2 110.3(4) . . ?
C27 Ir1 B1 68.4(5) . . ?
C1 P1 Ir1 109.3(4) . . ?
C1 P1 C13 106.8(5) . . ?
C1 P1 C16 103.3(5) . . ?
C1 P1 Ir1A 117.9(4) . . ?
C13 P1 Ir1 119.0(3) . . ?
C13 P1 C16 102.7(5) . . ?
C13 P1 Ir1A 124.4(4) . . ?
C16 P1 Ir1 114.4(3) . . ?
C16 P1 Ir1A 97.7(4) . . ?
C12 P2 Ir1 107.0(4) . . ?
C12 P2 C19 105.8(6) . . ?
C12 P2 C22 103.3(6) . . ?
C12 P2 Ir1A 107.3(4) . . ?
C19 P2 Ir1 115.5(4) . . ?
C19 P2 C22 106.5(6) . . ?
C19 P2 Ir1A 99.7(5) . . ?
C22 P2 Ir1 117.5(4) . . ?
C22 P2 Ir1A 132.0(5) . . ?
C2 C1 P1 124.7(8) . . ?
C2 C1 C6 122.5(10) . . ?
C6 C1 P1 112.7(8) . . ?
C1 C2 H2 119.8 . . ?
C1 C2 C3 120.4(11) . . ?
C3 C2 H2 119.8 . . ?
C2 C3 H3 120.4 . . ?
C4 C3 C2 119.1(11) . . ?
C4 C3 H3 120.4 . . ?
C3 C4 H4 119.6 . . ?
C3 C4 C5 120.9(11) . . ?
C5 C4 H4 119.6 . . ?
C4 C5 H5 119.1 . . ?
C4 C5 C6 121.8(11) . . ?
C6 C5 H5 119.1 . . ?
C1 C6 C5 115.2(10) . . ?
C1 C6 B1 121.0(9) . . ?
C5 C6 B1 123.4(10) . . ?
C8 C7 B1 123.5(10) . . ?
C12 C7 C8 116.2(10) . . ?
C12 C7 B1 120.1(9) . . ?
C7 C8 H8 118.9 . . ?
C9 C8 C7 122.2(11) . . ?
C9 C8 H8 118.9 . . ?
C8 C9 H9 120.2 . . ?
C10 C9 C8 119.6(11) . . ?
C10 C9 H9 120.2 . . ?
C9 C10 H10 119.8 . . ?
C9 C10 C11 120.5(11) . . ?
C11 C10 H10 119.8 . . ?
C10 C11 H11 120.7 . . ?
C10 C11 C12 118.6(11) . . ?
C12 C11 H11 120.7 . . ?
C7 C12 P2 115.9(8) . . ?
C7 C12 C11 122.9(11) . . ?
C11 C12 P2 121.1(9) . . ?
P1 C13 H13 107.7 . . ?
C14 C13 P1 111.2(7) . . ?
C14 C13 H13 107.7 . . ?
C14 C13 C15 110.3(8) . . ?
C15 C13 P1 112.1(8) . . ?
C15 C13 H13 107.7 . . ?
C13 C14 H14A 109.5 . . ?
C13 C14 H14B 109.5 . . ?
C13 C14 H14C 109.5 . . ?
H14A C14 H14B 109.5 . . ?
H14A C14 H14C 109.5 . . ?
H14B C14 H14C 109.5 . . ?
C13 C15 H15A 109.5 . . ?
C13 C15 H15B 109.5 . . ?
C13 C15 H15C 109.5 . . ?
H15A C15 H15B 109.5 . . ?
H15A C15 H15C 109.5 . . ?
H15B C15 H15C 109.5 . . ?
P1 C16 H16 106.8 . . ?
C17 C16 P1 114.5(7) . . ?
C17 C16 H16 106.8 . . ?
C17 C16 C18 110.8(9) . . ?
C18 C16 P1 110.7(8) . . ?
C18 C16 H16 106.8 . . ?
C16 C17 H17A 109.5 . . ?
C16 C17 H17B 109.5 . . ?
C16 C17 H17C 109.5 . . ?
H17A C17 H17B 109.5 . . ?
H17A C17 H17C 109.5 . . ?
H17B C17 H17C 109.5 . . ?
C16 C18 H18A 109.5 . . ?
C16 C18 H18B 109.5 . . ?
C16 C18 H18C 109.5 . . ?
H18A C18 H18B 109.5 . . ?
H18A C18 H18C 109.5 . . ?
H18B C18 H18C 109.5 . . ?
P2 C19 H19 107.0 . . ?
C20 C19 P2 113.7(9) . . ?
C20 C19 H19 107.0 . . ?
C20 C19 C21 112.0(12) . . ?
C21 C19 P2 109.6(8) . . ?
C21 C19 H19 107.0 . . ?
C19 C20 H20A 109.5 . . ?
C19 C20 H20B 109.5 . . ?
C19 C20 H20C 109.5 . . ?
H20A C20 H20B 109.5 . . ?
H20A C20 H20C 109.5 . . ?
H20B C20 H20C 109.5 . . ?
C19 C21 H21A 109.5 . . ?
C19 C21 H21B 109.5 . . ?
C19 C21 H21C 109.5 . . ?
H21A C21 H21B 109.5 . . ?
H21A C21 H21C 109.5 . . ?
H21B C21 H21C 109.5 . . ?
P2 C22 H22 104.5 . . ?
C23 C22 P2 114.7(9) . . ?
C23 C22 H22 104.5 . . ?
C24 C22 P2 112.9(9) . . ?
C24 C22 H22 104.5 . . ?
C24 C22 C23 114.3(11) . . ?
C22 C23 H23A 109.5 . . ?
C22 C23 H23B 109.5 . . ?
C22 C23 H23C 109.5 . . ?
H23A C23 H23B 109.5 . . ?
H23A C23 H23C 109.5 . . ?
H23B C23 H23C 109.5 . . ?
C22 C24 H24A 109.5 . . ?
C22 C24 H24B 109.5 . . ?
C22 C24 H24C 109.5 . . ?
H24A C24 H24B 109.5 . . ?
H24A C24 H24C 109.5 . . ?
H24B C24 H24C 109.5 . . ?
O1 C25 Ir1 177.3(10) . . ?
O1 C25 Ir1A 163.2(10) . . ?
Ir1 C26 H26 118.5 . . ?
C27 C26 Ir1 75.7(8) . . ?
C27 C26 H26 118.5 . . ?
C27 C26 B1 122.9(11) . . ?
B1 C26 Ir1 74.8(6) . . ?
B1 C26 H26 118.5 . . ?
Ir1 C27 H27A 116.9 . . ?
Ir1 C27 H27B 116.9 . . ?
C26 C27 Ir1 67.9(8) . . ?
C26 C27 H27A 116.9 . . ?
C26 C27 H27B 116.9 . . ?
H27A C27 H27B 113.9 . . ?
C6 B1 Ir1 113.3(7) . . ?
C6 B1 C7 124.1(9) . . ?
C6 B1 Ir1A 114.4(7) . . ?
C6 B1 C26A 131(5) . . ?
C7 B1 Ir1 111.4(7) . . ?
C7 B1 Ir1A 101.1(7) . . ?
C7 B1 C26A 103(5) . . ?
C26 B1 Ir1 65.2(6) . . ?
C26 B1 C6 114.2(9) . . ?
C26 B1 C7 114.0(9) . . ?
C26A B1 Ir1A 63.6(13) . . ?
P4 Ir2 C53 81.9(4) . . ?
P4 Ir2 B2 82.0(5) . . ?
C52 Ir2 P4 101.6(7) . . ?
C52 Ir2 P3 105.4(5) . . ?
C52 Ir2 C53 87.8(5) . . ?
C52 Ir2 B2 124.1(5) . . ?
P3 Ir2 P4 152.7(5) . . ?
P3 Ir2 C53 95.1(3) . . ?
P3 Ir2 B2 79.6(3) . . ?
C53 Ir2 B2 36.9(4) . . ?
C49 P4 Ir2 111.0(8) . . ?
C39 P4 Ir2 104.5(8) . . ?
C39 P4 C49 107.1(11) . . ?
C39 P4 C46 115.8(9) . . ?
C46 P4 Ir2 121.7(10) . . ?
C46 P4 C49 95.7(9) . . ?
O2 C52 Ir2 179.9(17) . . ?
H54A C54 H54B 109.5 . . ?
H54A C54 H54C 109.5 . . ?
H54B C54 H54C 109.5 . . ?
C53 C54 H54A 109.5 . . ?
C53 C54 H54B 109.5 . . ?
C53 C54 H54C 109.5 . . ?
P4 C49 H49 107.3 . . ?
C50 C49 P4 113.6(15) . . ?
C50 C49 H49 107.3 . . ?
C51 C49 P4 111.7(13) . . ?
C51 C49 H49 107.3 . . ?
C51 C49 C50 109.3(15) . . ?
C49 C50 H50A 109.5 . . ?
C49 C50 H50B 109.5 . . ?
C49 C50 H50C 109.5 . . ?
H50A C50 H50B 109.5 . . ?
H50A C50 H50C 109.5 . . ?
H50B C50 H50C 109.5 . . ?
C49 C51 H51A 108.7 . . ?
C49 C51 H51B 109.2 . . ?
C49 C51 H51C 110.6 . . ?
H51A C51 H51B 109.5 . . ?
H51A C51 H51C 109.5 . . ?
H51B C51 H51C 109.5 . . ?
C28 P3 Ir2 110.9(3) . . ?
C28 P3 C40 107.6(5) . . ?
C28 P3 C43 104.1(5) . . ?
C28 P3 Ir2A 102.7(3) . . ?
C40 P3 Ir2 119.7(4) . . ?
C40 P3 C43 103.3(5) . . ?
C40 P3 Ir2A 116.2(4) . . ?
C43 P3 Ir2 109.9(3) . . ?
C43 P3 Ir2A 121.6(3) . . ?
C29 C28 P3 123.5(8) . . ?
C33 C28 P3 115.8(8) . . ?
C33 C28 C29 120.7(10) . . ?
C28 C29 H29 119.9 . . ?
C30 C29 C28 120.1(10) . . ?
C30 C29 H29 119.9 . . ?
C29 C30 H30 119.8 . . ?
C29 C30 C31 120.3(10) . . ?
C31 C30 H30 119.8 . . ?
C30 C31 H31 120.2 . . ?
C30 C31 C32 119.5(11) . . ?
C32 C31 H31 120.2 . . ?
C31 C32 H32 118.8 . . ?
C31 C32 C33 122.4(10) . . ?
C33 C32 H32 118.8 . . ?
C28 C33 B2 121.4(10) . . ?
C32 C33 C28 116.8(10) . . ?
C32 C33 B2 120.9(10) . . ?
C35 C34 C39 116.4(9) . . ?
C35 C34 B2 122.8(10) . . ?
C39 C34 B2 120.8(9) . . ?
C34 C35 H35 119.5 . . ?
C36 C35 C34 121.0(11) . . ?
C36 C35 H35 119.5 . . ?
C35 C36 H36 119.0 . . ?
C35 C36 C37 122.1(11) . . ?
C37 C36 H36 119.0 . . ?
C36 C37 H37 120.7 . . ?
C38 C37 C36 118.5(11) . . ?
C38 C37 H37 120.7 . . ?
C37 C38 H38 119.5 . . ?
C37 C38 C39 121.1(12) . . ?
C39 C38 H38 119.5 . . ?
C34 C39 P4 119.1(8) . . ?
C34 C39 P4A 114.4(9) . . ?
C38 C39 P4 120.0(9) . . ?
C38 C39 C34 120.7(11) . . ?
C38 C39 P4A 124.1(10) . . ?
P3 C40 H40 107.8 . . ?
C41 C40 P3 109.2(7) . . ?
C41 C40 H40 107.8 . . ?
C42 C40 P3 113.9(8) . . ?
C42 C40 H40 107.8 . . ?
C42 C40 C41 110.2(10) . . ?
C40 C41 H41A 109.5 . . ?
C40 C41 H41B 109.5 . . ?
C40 C41 H41C 109.5 . . ?
H41A C41 H41B 109.5 . . ?
H41A C41 H41C 109.5 . . ?
H41B C41 H41C 109.5 . . ?
C40 C42 H42A 109.5 . . ?
C40 C42 H42B 109.5 . . ?
C40 C42 H42C 109.5 . . ?
H42A C42 H42B 109.5 . . ?
H42A C42 H42C 109.5 . . ?
H42B C42 H42C 109.5 . . ?
P3 C43 H43 107.0 . . ?
C44 C43 P3 115.5(7) . . ?
C44 C43 H43 107.0 . . ?
C44 C43 C45 108.4(9) . . ?
C45 C43 P3 111.5(10) . . ?
C45 C43 H43 107.0 . . ?
C43 C44 H44A 109.5 . . ?
C43 C44 H44B 109.5 . . ?
C43 C44 H44C 109.5 . . ?
H44A C44 H44B 109.5 . . ?
H44A C44 H44C 109.5 . . ?
H44B C44 H44C 109.5 . . ?
C43 C45 H45A 109.5 . . ?
C43 C45 H45B 109.5 . . ?
C43 C45 H45C 109.5 . . ?
H45A C45 H45B 109.5 . . ?
H45A C45 H45C 109.5 . . ?
H45B C45 H45C 109.5 . . ?
C47 C46 P4 113.4(11) . . ?
C47 C46 P4A 112.9(12) . . ?
C48 C46 P4 117.0(11) . . ?
C48 C46 C47 107.1(13) . . ?
C48 C46 P4A 121.0(14) . . ?
C46 C47 H47A 109.5 . . ?
C46 C47 H47B 109.5 . . ?
C46 C47 H47C 109.5 . . ?
H47A C47 H47B 109.5 . . ?
H47A C47 H47C 109.5 . . ?
H47B C47 H47C 109.5 . . ?
C46 C48 H48A 109.5 . . ?
C46 C48 H48B 109.5 . . ?
C46 C48 H48C 109.5 . . ?
H48A C48 H48B 109.5 . . ?
H48A C48 H48C 109.5 . . ?
H48B C48 H48C 109.5 . . ?
Ir2 C53 H53 112.6 . . ?
C54 C53 Ir2 110.7(9) . . ?
C54 C53 H53 112.6 . . ?
C54 C53 B2 127.1(11) . . ?
B2 C53 Ir2 74.6(6) . . ?
B2 C53 H53 112.6 . . ?
B2 C53 H53A 114.5 . . ?
B2 C53 Ir2A 78.7(7) . . ?
Ir2A C53 H53A 114.5 . . ?
C54A C53 H53A 114.5 . . ?
C54A C53 B2 131(2) . . ?
C54A C53 Ir2A 84.9(19) . . ?
C33 B2 Ir2 111.0(7) . . ?
C33 B2 Ir2A 109.8(8) . . ?
C34 B2 Ir2 105.7(7) . . ?
C34 B2 C33 124.7(9) . . ?
C34 B2 Ir2A 113.2(8) . . ?
C53 B2 Ir2 68.5(6) . . ?
C53 B2 C33 115.5(9) . . ?
C53 B2 C34 115.7(9) . . ?
C53 B2 Ir2A 58.9(6) . . ?
P3 Ir2A P4A 137.1(12) . . ?
C53 Ir2A P3 108.6(3) . . ?
C53 Ir2A B2 42.5(4) . . ?
C53 Ir2A P4A 90.9(10) . . ?
C53 Ir2A C54A 35.8(12) . . ?
B2 Ir2A P3 84.9(3) . . ?
B2 Ir2A P4A 85.1(12) . . ?
B2 Ir2A C54A 71.0(12) . . ?
C52A Ir2A P3 102.5(12) . . ?
C52A Ir2A C53 122.9(13) . . ?
C52A Ir2A B2 165.3(13) . . ?
C52A Ir2A P4A 97.5(17) . . ?
C52A Ir2A C54A 95.4(17) . . ?
C54A Ir2A P3 96.1(12) . . ?
C54A Ir2A P4A 119.5(15) . . ?
C39 P4A C46 104.5(15) . . ?
C39 P4A Ir2A 104.3(16) . . ?
C46 P4A Ir2A 116(2) . . ?
C49A P4A C39 97(2) . . ?
C49A P4A C46 103.9(16) . . ?
C49A P4A Ir2A 127(2) . . ?
O2A C52A Ir2A 166(4) . . ?
C53 C54A Ir2A 59.3(17) . . ?
C53 C54A H54D 117.8 . . ?
C53 C54A H54E 117.8 . . ?
Ir2A C54A H54D 117.8 . . ?
Ir2A C54A H54E 117.8 . . ?
H54D C54A H54E 115.0 . . ?
P4A C49A H49A 107.0 . . ?
C50A C49A P4A 113(3) . . ?
C50A C49A H49A 107.0 . . ?
C51A C49A P4A 116(3) . . ?
C51A C49A H49A 107.0 . . ?
C51A C49A C50A 106(3) . . ?
C49A C50A H50D 109.5 . . ?
C49A C50A H50E 109.5 . . ?
C49A C50A H50F 109.5 . . ?
H50D C50A H50E 109.5 . . ?
H50D C50A H50F 109.5 . . ?
H50E C50A H50F 109.5 . . ?
C49A C51A H51D 107.3 . . ?
C49A C51A H51E 113.9 . . ?
C49A C51A H51F 107.1 . . ?
H51D C51A H51E 109.5 . . ?
H51D C51A H51F 109.5 . . ?
H51E C51A H51F 109.5 . . ?
P1 Ir1A B1 73.3(3) . . ?
P1 Ir1A C26A 95(4) . . ?
P2 Ir1A P1 150.6(4) . . ?
P2 Ir1A B1 77.5(4) . . ?
P2 Ir1A C26A 63(4) . . ?
C25 Ir1A P1 99.6(4) . . ?
C25 Ir1A P2 100.8(4) . . ?
C25 Ir1A B1 127.0(7) . . ?
C25 Ir1A C26A 93(4) . . ?
C26A Ir1A B1 38(4) . . ?
B1 C26A Ir1A 78(3) . . ?
B1 C26A H26A 119.1 . . ?
Ir1A C26A H26A 119.1 . . ?
C27A C26A B1 109(10) . . ?
C27A C26A Ir1A 105(9) . . ?
C27A C26A H26A 119.1 . . ?
C26A C27A H27C 110.1 . . ?
C26A C27A H27D 124.2 . . ?
C26A C27A H27E 92.4 . . ?
H27C C27A H27D 109.5 . . ?
H27C C27A H27E 109.5 . . ?
H27D C27A H27E 109.4 . . ?

loop_
_geom_bond_atom_site_label_1
_geom_bond_atom_site_label_2
_geom_bond_distance
_geom_bond_site_symmetry_2
_geom_bond_publ_flag
Ir1 P1 2.307(3) . ?
Ir1 P2 2.328(3) . ?
Ir1 C25 1.879(11) . ?
Ir1 C26 2.195(12) . ?
Ir1 C27 2.296(14) . ?
Ir1 B1 2.334(11) . ?
P1 C1 1.821(10) . ?
P1 C13 1.848(10) . ?
P1 C16 1.865(11) . ?
P1 Ir1A 2.350(6) . ?
P2 C12 1.844(11) . ?
P2 C19 1.845(12) . ?
P2 C22 1.875(12) . ?
P2 Ir1A 2.211(5) . ?
O1 C25 1.166(13) . ?
C1 C2 1.378(15) . ?
C1 C6 1.403(15) . ?
C2 H2 0.9500 . ?
C2 C3 1.388(15) . ?
C3 H3 0.9500 . ?
C3 C4 1.362(16) . ?
C4 H4 0.9500 . ?
C4 C5 1.388(16) . ?
C5 H5 0.9500 . ?
C5 C6 1.416(15) . ?
C6 B1 1.591(15) . ?
C7 C8 1.395(15) . ?
C7 C12 1.381(16) . ?
C7 B1 1.613(16) . ?
C8 H8 0.9500 . ?
C8 C9 1.390(17) . ?
C9 H9 0.9500 . ?
C9 C10 1.364(18) . ?
C10 H10 0.9500 . ?
C10 C11 1.388(17) . ?
C11 H11 0.9500 . ?
C11 C12 1.394(16) . ?
C13 H13 1.0000 . ?
C13 C14 1.526(16) . ?
C13 C15 1.556(15) . ?
C14 H14A 0.9800 . ?
C14 H14B 0.9800 . ?
C14 H14C 0.9800 . ?
C15 H15A 0.9800 . ?
C15 H15B 0.9800 . ?
C15 H15C 0.9800 . ?
C16 H16 1.0000 . ?
C16 C17 1.514(16) . ?
C16 C18 1.538(15) . ?
C17 H17A 0.9800 . ?
C17 H17B 0.9800 . ?
C17 H17C 0.9800 . ?
C18 H18A 0.9800 . ?
C18 H18B 0.9800 . ?
C18 H18C 0.9800 . ?
C19 H19 1.0000 . ?
C19 C20 1.501(18) . ?
C19 C21 1.538(17) . ?
C20 H20A 0.9800 . ?
C20 H20B 0.9800 . ?
C20 H20C 0.9800 . ?
C21 H21A 0.9800 . ?
C21 H21B 0.9800 . ?
C21 H21C 0.9800 . ?
C22 H22 1.0000 . ?
C22 C23 1.521(17) . ?
C22 C24 1.504(17) . ?
C23 H23A 0.9800 . ?
C23 H23B 0.9800 . ?
C23 H23C 0.9800 . ?
C24 H24A 0.9800 . ?
C24 H24B 0.9800 . ?
C24 H24C 0.9800 . ?
C25 Ir1A 2.049(13) . ?
C26 H26 1.0000 . ?
C26 C27 1.407(16) . ?
C26 B1 1.556(16) . ?
C27 H27A 0.9900 . ?
C27 H27B 0.9900 . ?
B1 Ir1A 2.587(14) . ?
B1 C26A 1.63(15) . ?
Ir2 P4 2.327(5) . ?
Ir2 C52 1.893(14) . ?
Ir2 P3 2.312(3) . ?
Ir2 C53 2.369(11) . ?
Ir2 B2 2.456(13) . ?
P4 C49 1.839(16) . ?
P4 C39 1.80(2) . ?
P4 C46 1.81(2) . ?
C52 O2 1.148(14) . ?
C54 H54A 0.9800 . ?
C54 H54B 0.9800 . ?
C54 H54C 0.9800 . ?
C54 C53 1.48(2) . ?
C49 H49 1.0000 . ?
C49 C50 1.531(16) . ?
C49 C51 1.524(16) . ?
C50 H50A 0.9800 . ?
C50 H50B 0.9800 . ?
C50 H50C 0.9800 . ?
C51 H51A 0.9603 . ?
C51 H51B 0.9602 . ?
C51 H51C 0.9603 . ?
P3 C28 1.805(10) . ?
P3 C40 1.838(10) . ?
P3 C43 1.850(12) . ?
P3 Ir2A 2.306(4) . ?
C28 C29 1.410(14) . ?
C28 C33 1.408(15) . ?
C29 H29 0.9500 . ?
C29 C30 1.379(16) . ?
C30 H30 0.9500 . ?
C30 C31 1.381(15) . ?
C31 H31 0.9500 . ?
C31 C32 1.388(14) . ?
C32 H32 0.9500 . ?
C32 C33 1.404(16) . ?
C33 B2 1.609(16) . ?
C34 C35 1.409(14) . ?
C34 C39 1.432(15) . ?
C34 B2 1.591(16) . ?
C35 H35 0.9500 . ?
C35 C36 1.379(15) . ?
C36 H36 0.9500 . ?
C36 C37 1.382(18) . ?
C37 H37 0.9500 . ?
C37 C38 1.380(17) . ?
C38 H38 0.9500 . ?
C38 C39 1.394(16) . ?
C39 P4A 1.89(5) . ?
C40 H40 1.0000 . ?
C40 C41 1.522(16) . ?
C40 C42 1.506(15) . ?
C41 H41A 0.9800 . ?
C41 H41B 0.9800 . ?
C41 H41C 0.9800 . ?
C42 H42A 0.9800 . ?
C42 H42B 0.9800 . ?
C42 H42C 0.9800 . ?
C43 H43 1.0000 . ?
C43 C44 1.518(16) . ?
C43 C45 1.531(17) . ?
C44 H44A 0.9800 . ?
C44 H44B 0.9800 . ?
C44 H44C 0.9800 . ?
C45 H45A 0.9800 . ?
C45 H45B 0.9800 . ?
C45 H45C 0.9800 . ?
C46 C47 1.505(19) . ?
C46 C48 1.499(18) . ?
C46 P4A 1.98(5) . ?
C47 H47A 0.9800 . ?
C47 H47B 0.9800 . ?
C47 H47C 0.9800 . ?
C48 H48A 0.9800 . ?
C48 H48B 0.9800 . ?
C48 H48C 0.9800 . ?
C53 H53 1.0000 . ?
C53 H53A 1.0000 . ?
C53 B2 1.529(16) . ?
C53 Ir2A 1.938(11) . ?
C53 C54A 1.32(5) . ?
B2 Ir2A 2.220(13) . ?
Ir2A P4A 2.323(10) . ?
Ir2A C52A 1.93(3) . ?
Ir2A C54A 2.25(4) . ?
P4A C49A 1.853(19) . ?
C52A O2A 1.147(18) . ?
C54A H54D 0.9900 . ?
C54A H54E 0.9900 . ?
C49A H49A 1.0000 . ?
C49A C50A 1.532(17) . ?
C49A C51A 1.531(17) . ?
C50A H50D 0.9800 . ?
C50A H50E 0.9800 . ?
C50A H50F 0.9800 . ?
C51A H51D 0.9598 . ?
C51A H51E 0.9601 . ?
C51A H51F 0.9599 . ?
Ir1A C26A 2.367(18) . ?
C26A H26A 1.0000 . ?
C26A C27A 1.48(3) . ?
C27A H27C 0.9600 . ?
C27A H27D 0.9600 . ?
C27A H27E 0.9598 . ?

loop_
_geom_torsion_atom_site_label_1
_geom_torsion_atom_site_label_2
_geom_torsion_atom_site_label_3
_geom_torsion_atom_site_label_4
_geom_torsion
_geom_torsion_site_symmetry_1
_geom_torsion_site_symmetry_2
_geom_torsion_site_symmetry_3
_geom_torsion_site_symmetry_4
_geom_torsion_publ_flag
Ir1 P1 C1 C2 -160.5(8) . . . . ?
Ir1 P1 C1 C6 20.7(8) . . . . ?
Ir1 P1 C13 C14 -62.2(8) . . . . ?
Ir1 P1 C13 C15 61.8(9) . . . . ?
Ir1 P1 C16 C17 173.7(7) . . . . ?
Ir1 P1 C16 C18 -60.2(8) . . . . ?
Ir1 P2 C12 C7 7.8(9) . . . . ?
Ir1 P2 C12 C11 -167.5(9) . . . . ?
Ir1 P2 C19 C20 65.0(10) . . . . ?
Ir1 P2 C19 C21 -61.3(10) . . . . ?
Ir1 P2 C22 C23 162.9(9) . . . . ?
Ir1 P2 C22 C24 29.6(11) . . . . ?
Ir1 C26 B1 C6 105.7(8) . . . . ?
Ir1 C26 B1 C7 -103.5(8) . . . . ?
P1 C1 C2 C3 -175.9(8) . . . . ?
P1 C1 C6 C5 178.0(8) . . . . ?
P1 C1 C6 B1 -8.7(12) . . . . ?
C1 P1 C13 C14 173.6(7) . . . . ?
C1 P1 C13 C15 -62.3(8) . . . . ?
C1 P1 C16 C17 -67.6(9) . . . . ?
C1 P1 C16 C18 58.5(8) . . . . ?
C1 C2 C3 C4 -3.4(16) . . . . ?
C1 C6 B1 Ir1 -7.6(12) . . . . ?
C1 C6 B1 C7 132.9(11) . . . . ?
C1 C6 B1 C26 -79.6(13) . . . . ?
C1 C6 B1 Ir1A 8.6(13) . . . . ?
C1 C6 B1 C26A -67(3) . . . . ?
C2 C1 C6 C5 -0.8(15) . . . . ?
C2 C1 C6 B1 172.5(10) . . . . ?
C2 C3 C4 C5 2.1(16) . . . . ?
C3 C4 C5 C6 -0.2(17) . . . . ?
C4 C5 C6 C1 -0.5(16) . . . . ?
C4 C5 C6 B1 -173.6(10) . . . . ?
C5 C6 B1 Ir1 165.2(8) . . . . ?
C5 C6 B1 C7 -54.4(15) . . . . ?
C5 C6 B1 C26 93.1(13) . . . . ?
C5 C6 B1 Ir1A -178.6(9) . . . . ?
C5 C6 B1 C26A 106(2) . . . . ?
C6 C1 C2 C3 2.7(16) . . . . ?
C6 B1 C26A Ir1A 101(2) . . . . ?
C6 B1 C26A C27A -2(9) . . . . ?
C7 C8 C9 C10 0.6(18) . . . . ?
C7 B1 C26A Ir1A -96(3) . . . . ?
C7 B1 C26A C27A 162(8) . . . . ?
C8 C7 C12 P2 -175.5(8) . . . . ?
C8 C7 C12 C11 -0.3(16) . . . . ?
C8 C7 B1 Ir1 162.8(8) . . . . ?
C8 C7 B1 C6 21.6(16) . . . . ?
C8 C7 B1 C26 -125.9(11) . . . . ?
C8 C7 B1 Ir1A 151.6(9) . . . . ?
C8 C7 B1 C26A -143.2(17) . . . . ?
C8 C9 C10 C11 -0.5(19) . . . . ?
C9 C10 C11 C12 0.0(18) . . . . ?
C10 C11 C12 P2 175.4(9) . . . . ?
C10 C11 C12 C7 0.4(18) . . . . ?
C12 P2 C19 C20 -53.1(10) . . . . ?
C12 P2 C19 C21 -179.4(9) . . . . ?
C12 P2 C22 C23 -79.6(12) . . . . ?
C12 P2 C22 C24 147.1(10) . . . . ?
C12 C7 C8 C9 -0.2(16) . . . . ?
C12 C7 B1 Ir1 -22.9(12) . . . . ?
C12 C7 B1 C6 -164.1(10) . . . . ?
C12 C7 B1 C26 48.4(13) . . . . ?
C12 C7 B1 Ir1A -34.1(11) . . . . ?
C12 C7 B1 C26A 31.1(19) . . . . ?
C13 P1 C1 C2 -30.6(10) . . . . ?
C13 P1 C1 C6 150.7(8) . . . . ?
C13 P1 C16 C17 43.3(9) . . . . ?
C13 P1 C16 C18 169.4(8) . . . . ?
C16 P1 C1 C2 77.3(10) . . . . ?
C16 P1 C1 C6 -101.4(8) . . . . ?
C16 P1 C13 C14 65.3(8) . . . . ?
C16 P1 C13 C15 -170.6(8) . . . . ?
C19 P2 C12 C7 131.4(9) . . . . ?
C19 P2 C12 C11 -43.9(11) . . . . ?
C19 P2 C22 C23 31.6(12) . . . . ?
C19 P2 C22 C24 -101.7(10) . . . . ?
C22 P2 C12 C7 -116.9(9) . . . . ?
C22 P2 C12 C11 67.8(11) . . . . ?
C22 P2 C19 C20 -162.6(9) . . . . ?
C22 P2 C19 C21 71.1(10) . . . . ?
C27 C26 B1 Ir1 -61.3(12) . . . . ?
C27 C26 B1 C6 44.4(16) . . . . ?
C27 C26 B1 C7 -164.8(12) . . . . ?
B1 C7 C8 C9 174.3(10) . . . . ?
B1 C7 C12 P2 9.8(13) . . . . ?
B1 C7 C12 C11 -175.0(10) . . . . ?
B1 C26 C27 Ir1 60.9(11) . . . . ?
Ir2 P4 C49 C50 61.6(16) . . . . ?
Ir2 P4 C49 C51 -62.6(17) . . . . ?
Ir2 P4 C39 C34 -13.4(12) . . . . ?
Ir2 P4 C39 C38 162.3(9) . . . . ?
Ir2 P4 C46 C47 46.4(17) . . . . ?
Ir2 P4 C46 C48 171.8(12) . . . . ?
Ir2 P3 C28 C29 167.2(8) . . . . ?
Ir2 P3 C28 C33 -12.8(9) . . . . ?
Ir2 P3 C40 C41 52.6(9) . . . . ?
Ir2 P3 C40 C42 -71.0(9) . . . . ?
Ir2 P3 C43 C44 -175.3(9) . . . . ?
Ir2 P3 C43 C45 60.3(9) . . . . ?
Ir2 C53 B2 C33 -103.8(9) . . . . ?
Ir2 C53 B2 C34 97.6(9) . . . . ?
C54 C53 B2 Ir2 104.6(13) . . . . ?
C54 C53 B2 C33 0.8(18) . . . . ?
C54 C53 B2 C34 -157.8(13) . . . . ?
C49 P4 C39 C34 -131.3(9) . . . . ?
C49 P4 C39 C38 44.4(13) . . . . ?
C49 P4 C46 C47 165.5(13) . . . . ?
C49 P4 C46 C48 -69.1(16) . . . . ?
P3 C28 C29 C30 -179.8(8) . . . . ?
P3 C28 C33 C32 -179.6(8) . . . . ?
P3 C28 C33 B2 11.1(13) . . . . ?
C28 P3 C40 C41 -179.6(8) . . . . ?
C28 P3 C40 C42 56.7(9) . . . . ?
C28 P3 C43 C44 65.8(11) . . . . ?
C28 P3 C43 C45 -58.5(9) . . . . ?
C28 C29 C30 C31 -1.6(16) . . . . ?
C28 C33 B2 Ir2 -4.1(13) . . . . ?
C28 C33 B2 C34 -132.3(11) . . . . ?
C28 C33 B2 C53 71.3(14) . . . . ?
C28 C33 B2 Ir2A 7.2(13) . . . . ?
C29 C28 C33 C32 0.5(15) . . . . ?
C29 C28 C33 B2 -168.8(10) . . . . ?
C29 C30 C31 C32 2.5(15) . . . . ?
C30 C31 C32 C33 -1.9(16) . . . . ?
C31 C32 C33 C28 0.4(15) . . . . ?
C31 C32 C33 B2 169.7(9) . . . . ?
C32 C33 B2 Ir2 -173.0(8) . . . . ?
C32 C33 B2 C34 58.9(16) . . . . ?
C32 C33 B2 C53 -97.6(13) . . . . ?
C32 C33 B2 Ir2A -161.6(8) . . . . ?
C33 C28 C29 C30 0.2(15) . . . . ?
C34 C35 C36 C37 0.9(17) . . . . ?
C34 C39 P4A C46 127.2(10) . . . . ?
C34 C39 P4A Ir2A 5(2) . . . . ?
C34 C39 P4A C49A -126.3(14) . . . . ?
C35 C34 C39 P4 171.0(10) . . . . ?
C35 C34 C39 C38 -4.7(16) . . . . ?
C35 C34 C39 P4A 165.5(16) . . . . ?
C35 C34 B2 Ir2 -154.7(9) . . . . ?
C35 C34 B2 C33 -24.4(17) . . . . ?
C35 C34 B2 C53 132.0(11) . . . . ?
C35 C34 B2 Ir2A -162.7(8) . . . . ?
C35 C36 C37 C38 -2.9(18) . . . . ?
C36 C37 C38 C39 1.1(19) . . . . ?
C37 C38 C39 P4 -172.9(11) . . . . ?
C37 C38 C39 C34 2.8(18) . . . . ?
C37 C38 C39 P4A -166.4(18) . . . . ?
C38 C39 P4A C46 -63(2) . . . . ?
C38 C39 P4A Ir2A 174.8(11) . . . . ?
C38 C39 P4A C49A 44(2) . . . . ?
C39 P4 C49 C50 175.1(11) . . . . ?
C39 P4 C49 C51 50.9(15) . . . . ?
C39 P4 C46 C47 -82.4(13) . . . . ?
C39 P4 C46 C48 42.9(16) . . . . ?
C39 C34 C35 C36 2.9(15) . . . . ?
C39 C34 B2 Ir2 25.4(11) . . . . ?
C39 C34 B2 C33 155.7(11) . . . . ?
C39 C34 B2 C53 -47.9(14) . . . . ?
C39 C34 B2 Ir2A 17.4(12) . . . . ?
C39 P4A C49A C50A -175(3) . . . . ?
C39 P4A C49A C51A 62(3) . . . . ?
C40 P3 C28 C29 34.5(10) . . . . ?
C40 P3 C28 C33 -145.4(8) . . . . ?
C40 P3 C43 C44 -46.5(11) . . . . ?
C40 P3 C43 C45 -170.8(8) . . . . ?
C43 P3 C28 C29 -74.7(9) . . . . ?
C43 P3 C28 C33 105.4(8) . . . . ?
C43 P3 C40 C41 -69.9(9) . . . . ?
C43 P3 C40 C42 166.4(9) . . . . ?
C46 P4 C49 C50 -65.6(13) . . . . ?
C46 P4 C49 C51 170.2(14) . . . . ?
C46 P4 C39 C34 123.4(10) . . . . ?
C46 P4 C39 C38 -60.9(14) . . . . ?
C46 P4A C49A C50A -68(3) . . . . ?
C46 P4A C49A C51A 169(3) . . . . ?
B2 C34 C35 C36 -177.0(10) . . . . ?
B2 C34 C39 P4 -9.1(15) . . . . ?
B2 C34 C39 C38 175.2(11) . . . . ?
B2 C34 C39 P4A -14.6(19) . . . . ?
B2 C53 C54A Ir2A -70.3(19) . . . . ?
Ir2A P3 C28 C29 157.6(8) . . . . ?
Ir2A P3 C28 C33 -22.3(8) . . . . ?
Ir2A P3 C40 C41 66.0(9) . . . . ?
Ir2A P3 C40 C42 -57.7(9) . . . . ?
Ir2A P3 C43 C44 -179.3(8) . . . . ?
Ir2A P3 C43 C45 56.4(9) . . . . ?
Ir2A C53 B2 C33 -98.6(10) . . . . ?
Ir2A C53 B2 C34 102.7(9) . . . . ?
Ir2A P4A C49A C50A 71(4) . . . . ?
Ir2A P4A C49A C51A -52(5) . . . . ?
C54A C53 B2 C33 -26(3) . . . . ?
C54A C53 B2 C34 176(3) . . . . ?
C54A C53 B2 Ir2A 73(3) . . . . ?
Ir1A P1 C1 C2 -176.3(8) . . . . ?
Ir1A P1 C1 C6 4.9(9) . . . . ?
Ir1A P1 C13 C14 -43.4(10) . . . . ?
Ir1A P1 C13 C15 80.6(9) . . . . ?
Ir1A P1 C16 C17 171.2(8) . . . . ?
Ir1A P1 C16 C18 -62.6(8) . . . . ?
Ir1A P2 C12 C7 25.6(10) . . . . ?
Ir1A P2 C12 C11 -149.7(9) . . . . ?
Ir1A P2 C19 C20 58.1(10) . . . . ?
Ir1A P2 C19 C21 -68.2(9) . . . . ?
Ir1A P2 C22 C23 151.9(9) . . . . ?
Ir1A P2 C22 C24 18.5(13) . . . . ?
Ir1A B1 C26A C27A -102(9) . . . . ?

loop_
_twin_individual_id
_twin_individual_mass_fraction_refined
1 0.544(10)
2 0.456(10)
